data_1548136
loop_
_publ_author_name
'Gourlay, Craig'
'Nielsen, David John'
'Evans, David J.'
'White, Jonathan'
'Young, Charles Graham'

_publ_section_title
;
 Models for Aerobic Carbon Monoxide Dehydrogenase: Synthesis,
 Characterization and Reactivity of Paramagnetic MoVO(\m-S)CuI Complexes
;
_journal_name_full 'Chemical Science'
_journal_paper_doi 10.1039/C7SC04239F
_journal_year 2017
_chemical_formula_sum 'C39 H65 B Cu Mo N10 O2 S'
_chemical_formula_weight 908.36
_chemical_name_common '[Tp(Pr)MoO(OC6H4-2-tBu)(mu-S)Cu(Me3TACN)]'
_space_group_crystal_system monoclinic
_space_group_IT_number 14
_space_group_name_Hall '-P 2yn'
_space_group_name_H-M_alt 'P 1 21/n 1'
_symmetry_space_group_name_Hall '-P 2yn'
_symmetry_space_group_name_H-M 'P 1 21/n 1'
_atom_sites_solution_hydrogens geom
_audit_creation_method SHELXL-2016/6
_audit_update_record
;
2017-09-25 deposited with the CCDC.
2017-11-20 downloaded from the CCDC.
;
_cell_angle_alpha 90
_cell_angle_beta 106.270(4)
_cell_angle_gamma 90
_cell_formula_units_Z 4
_cell_length_a 11.6337(18)
_cell_length_b 27.995(4)
_cell_length_c 14.248(2)
_cell_measurement_reflns_used 1071
_cell_measurement_temperature 130(2)
_cell_measurement_theta_max 19.19
_cell_measurement_theta_min 2.33
_cell_volume 4454.5(11)
_computing_cell_refinement 'Bruker SMART'
_computing_data_collection 'Bruker SMART'
_computing_data_reduction 'Bruker SAINT'
_computing_structure_refinement 'SHELXL-2016/6 (Sheldrick, 2016)'
_diffrn_ambient_temperature 130(2)
_diffrn_measured_fraction_theta_full 0.999
_diffrn_measured_fraction_theta_max 0.937
_diffrn_measurement_device_type 'CCD area detector'
_diffrn_measurement_method 'phi and omega scans'
_diffrn_radiation_monochromator graphite
_diffrn_radiation_source 'sealed tube'
_diffrn_radiation_type MoK\a
_diffrn_radiation_wavelength 0.71073
_diffrn_reflns_av_R_equivalents 0.1716
_diffrn_reflns_av_unetI/netI 0.3312
_diffrn_reflns_Laue_measured_fraction_full 0.999
_diffrn_reflns_Laue_measured_fraction_max 0.937
_diffrn_reflns_limit_h_max 15
_diffrn_reflns_limit_h_min -11
_diffrn_reflns_limit_k_max 32
_diffrn_reflns_limit_k_min -36
_diffrn_reflns_limit_l_max 18
_diffrn_reflns_limit_l_min -18
_diffrn_reflns_number 28009
_diffrn_reflns_point_group_measured_fraction_full 0.999
_diffrn_reflns_point_group_measured_fraction_max 0.937
_diffrn_reflns_theta_full 25.242
_diffrn_reflns_theta_max 28.338
_diffrn_reflns_theta_min 1.455
_exptl_absorpt_coefficient_mu 0.850
_exptl_absorpt_correction_type none
_exptl_crystal_colour brown
_exptl_crystal_density_diffrn 1.354
_exptl_crystal_description plate
_exptl_crystal_F_000 1908
_exptl_crystal_size_max 0.278
_exptl_crystal_size_mid 0.168
_exptl_crystal_size_min 0.053
_refine_diff_density_max 0.729
_refine_diff_density_min -0.739
_refine_diff_density_rms 0.111
_refine_ls_extinction_method none
_refine_ls_goodness_of_fit_ref 0.740
_refine_ls_hydrogen_treatment constr
_refine_ls_matrix_type full
_refine_ls_number_parameters 509
_refine_ls_number_reflns 10418
_refine_ls_number_restraints 0
_refine_ls_restrained_S_all 0.740
_refine_ls_R_factor_all 0.1930
_refine_ls_R_factor_gt 0.0686
_refine_ls_shift/su_max 0.000
_refine_ls_shift/su_mean 0.000
_refine_ls_structure_factor_coef Fsqd
_refine_ls_weighting_details 'w=1/[\s^2^(Fo^2^)] where P=(Fo^2^+2Fc^2^)/3'
_refine_ls_weighting_scheme calc
_refine_ls_wR_factor_gt 0.0934
_refine_ls_wR_factor_ref 0.1229
_reflns_Friedel_coverage 0.000
_reflns_number_gt 4018
_reflns_number_total 10418
_reflns_threshold_expression 'I > 2\s(I)'
_cod_data_source_file c7sc04239f2.cif
_cod_data_source_block TpiPrMoOOC6H4-2-tBu-mu-SCuMe3tcn_decg6
_cod_original_cell_volume 4454.5(12)
_cod_database_code 1548136
_shelx_shelxl_version_number 2016/6
_shelx_space_group_comment
;
The symmetry employed for this shelxl refinement is uniquely defined
by the following loop, which should always be used as a source of
symmetry information in preference to the above space-group names.
They are only intended as comments.
;

loop_
_space_group_symop_operation_xyz
'x, y, z'
'-x+1/2, y+1/2, -z+1/2'
'-x, -y, -z'
'x-1/2, -y-1/2, z-1/2'

loop_
_atom_site_label
_atom_site_type_symbol
_atom_site_fract_x
_atom_site_fract_y
_atom_site_fract_z
_atom_site_U_iso_or_equiv
_atom_site_adp_type
_atom_site_occupancy
_atom_site_site_symmetry_order
_atom_site_calc_flag
_atom_site_refinement_flags_posn
_atom_site_refinement_flags_adp
Mo1 Mo 0.83277(6) 0.13274(2) 0.09347(4) 0.01568(15) Uani 1 1 d . .
Cu1 Cu 0.89407(9) 0.26396(3) 0.13147(6) 0.0244(2) Uani 1 1 d . .
S1 S 0.76916(17) 0.21045(6) 0.06257(12) 0.0192(4) Uani 1 1 d . .
O1 O 0.9824(4) 0.13578(16) 0.1297(3) 0.0239(12) Uani 1 1 d . .
N1 N 0.8869(5) 0.31787(19) 0.2379(4) 0.0221(15) Uani 1 1 d . .
C1 C 0.9965(7) 0.3060(2) 0.3173(5) 0.029(2) Uani 1 1 d . .
H1A H 0.985220 0.275000 0.346880 0.035 Uiso 1 1 calc R U
H1B H 1.009959 0.330757 0.368850 0.035 Uiso 1 1 calc R U
B1 B 0.6954(8) 0.0511(3) -0.0744(6) 0.025(2) Uani 1 1 d . .
H1 H 0.657732 0.027129 -0.125781 0.030 Uiso 1 1 calc R U
O2 O 0.7930(4) 0.12912(15) 0.2210(3) 0.0176(11) Uani 1 1 d . .
N2 N 1.0827(5) 0.27159(19) 0.1916(4) 0.0234(15) Uani 1 1 d . .
C2 C 1.1055(6) 0.3032(2) 0.2783(4) 0.0249(19) Uani 1 1 d . .
H2A H 1.126065 0.335578 0.260351 0.030 Uiso 1 1 calc R U
H2B H 1.174668 0.290779 0.330129 0.030 Uiso 1 1 calc R U
N3 N 0.9167(6) 0.3283(2) 0.0483(4) 0.0274(16) Uani 1 1 d . .
C3 C 1.1205(7) 0.2947(2) 0.1107(5) 0.0273(19) Uani 1 1 d . .
H3A H 1.113739 0.271242 0.057389 0.033 Uiso 1 1 calc R U
H3B H 1.205654 0.304250 0.135153 0.033 Uiso 1 1 calc R U
C4 C 1.0457(7) 0.3383(2) 0.0701(5) 0.032(2) Uani 1 1 d . .
H4A H 1.066928 0.364661 0.118195 0.039 Uiso 1 1 calc R U
H4B H 1.064173 0.348853 0.009571 0.039 Uiso 1 1 calc R U
C5 C 0.8524(7) 0.3649(2) 0.0854(5) 0.033(2) Uani 1 1 d . .
H5A H 0.765359 0.358581 0.061595 0.040 Uiso 1 1 calc R U
H5B H 0.867911 0.396449 0.059869 0.040 Uiso 1 1 calc R U
C6 C 0.8908(7) 0.3663(2) 0.1984(4) 0.0324(19) Uani 1 1 d . .
H6A H 0.973064 0.379288 0.222301 0.039 Uiso 1 1 calc R U
H6B H 0.836437 0.387635 0.221511 0.039 Uiso 1 1 calc R U
C7 C 0.7788(7) 0.3122(2) 0.2718(5) 0.032(2) Uani 1 1 d . .
H7A H 0.773874 0.279268 0.293457 0.047 Uiso 1 1 calc R U
H7B H 0.707539 0.319635 0.218103 0.047 Uiso 1 1 calc R U
H7C H 0.783216 0.334106 0.326460 0.047 Uiso 1 1 calc R U
C8 C 1.1432(7) 0.2253(2) 0.2144(5) 0.036(2) Uani 1 1 d . .
H8A H 1.126597 0.205857 0.154993 0.054 Uiso 1 1 calc R U
H8B H 1.113659 0.208813 0.263745 0.054 Uiso 1 1 calc R U
H8C H 1.229705 0.230409 0.239877 0.054 Uiso 1 1 calc R U
C9 C 0.8611(8) 0.3199(2) -0.0570(5) 0.042(2) Uani 1 1 d . .
H9A H 0.870385 0.348437 -0.094013 0.063 Uiso 1 1 calc R U
H9B H 0.775754 0.312925 -0.068272 0.063 Uiso 1 1 calc R U
H9C H 0.900262 0.292696 -0.078673 0.063 Uiso 1 1 calc R U
N11 N 0.6298(5) 0.11149(17) 0.0299(3) 0.0172(14) Uani 1 1 d . .
N12 N 0.5988(5) 0.07547(18) -0.0368(4) 0.0210(15) Uani 1 1 d . .
C13 C 0.4809(7) 0.0664(2) -0.0569(5) 0.028(2) Uani 1 1 d . .
H13 H 0.437564 0.043117 -0.101504 0.034 Uiso 1 1 calc R U
C14 C 0.4342(7) 0.0968(2) -0.0009(5) 0.031(2) Uani 1 1 d . .
H14 H 0.353520 0.098375 0.001656 0.038 Uiso 1 1 calc R U
C15 C 0.5293(6) 0.1248(2) 0.0508(4) 0.0212(17) Uani 1 1 d . .
C16 C 0.5237(7) 0.1642(2) 0.1227(5) 0.0245(18) Uani 1 1 d . .
H16 H 0.607906 0.173347 0.157526 0.029 Uiso 1 1 calc R U
C17 C 0.4616(6) 0.2081(2) 0.0715(5) 0.031(2) Uani 1 1 d . .
H17A H 0.507793 0.221367 0.029699 0.047 Uiso 1 1 calc R U
H17B H 0.455525 0.231971 0.120229 0.047 Uiso 1 1 calc R U
H17C H 0.381177 0.199586 0.031311 0.047 Uiso 1 1 calc R U
C18 C 0.4649(7) 0.1464(2) 0.2000(5) 0.044(2) Uani 1 1 d . .
H18A H 0.384060 0.134651 0.167701 0.066 Uiso 1 1 calc R U
H18B H 0.460061 0.172672 0.244133 0.066 Uiso 1 1 calc R U
H18C H 0.512851 0.120375 0.237641 0.066 Uiso 1 1 calc R U
N21 N 0.8488(5) 0.05244(18) 0.0908(4) 0.0178(14) Uani 1 1 d . .
N22 N 0.7879(5) 0.02645(18) 0.0107(4) 0.0194(14) Uani 1 1 d . .
C23 C 0.8298(7) -0.0182(2) 0.0177(5) 0.0247(19) Uani 1 1 d . .
H23 H 0.801550 -0.042857 -0.028751 0.030 Uiso 1 1 calc R U
C24 C 0.9201(7) -0.0226(2) 0.1029(5) 0.030(2) Uani 1 1 d . .
H24 H 0.965942 -0.050390 0.126882 0.036 Uiso 1 1 calc R U
C25 C 0.9304(7) 0.0223(2) 0.1470(5) 0.0266(19) Uani 1 1 d . .
C26 C 1.0161(7) 0.0384(2) 0.2412(5) 0.031(2) Uani 1 1 d . .
H26 H 0.984643 0.069038 0.260290 0.037 Uiso 1 1 calc R U
C27 C 1.0199(8) 0.0013(3) 0.3241(5) 0.050(3) Uani 1 1 d . .
H27A H 0.937948 -0.006895 0.323972 0.074 Uiso 1 1 calc R U
H27B H 1.062309 0.015219 0.387441 0.074 Uiso 1 1 calc R U
H27C H 1.061695 -0.027540 0.312752 0.074 Uiso 1 1 calc R U
C28 C 1.1392(7) 0.0482(3) 0.2315(5) 0.043(2) Uani 1 1 d . .
H28A H 1.172060 0.018843 0.211685 0.064 Uiso 1 1 calc R U
H28B H 1.191229 0.059037 0.294512 0.064 Uiso 1 1 calc R U
H28C H 1.134539 0.072966 0.182081 0.064 Uiso 1 1 calc R U
N31 N 0.8334(5) 0.12374(18) -0.0607(4) 0.0192(14) Uani 1 1 d . .
N32 N 0.7635(5) 0.08917(18) -0.1171(4) 0.0215(15) Uani 1 1 d . .
C33 C 0.7834(7) 0.0885(2) -0.2060(4) 0.0235(18) Uani 1 1 d . .
H33 H 0.746360 0.067609 -0.258219 0.028 Uiso 1 1 calc R U
C34 C 0.8654(6) 0.1230(2) -0.2084(5) 0.0213(18) Uani 1 1 d . .
H34 H 0.895223 0.130769 -0.262163 0.026 Uiso 1 1 calc R U
C35 C 0.8969(6) 0.1445(2) -0.1163(4) 0.0174(16) Uani 1 1 d . .
C36 C 0.9872(7) 0.1814(2) -0.0782(5) 0.0205(18) Uani 1 1 d . .
H36 H 0.964539 0.199704 -0.025816 0.025 Uiso 1 1 calc R U
C37 C 1.1104(6) 0.1576(2) -0.0340(5) 0.0286(19) Uani 1 1 d . .
H37A H 1.106221 0.136593 0.019981 0.043 Uiso 1 1 calc R U
H37B H 1.171087 0.182276 -0.009609 0.043 Uiso 1 1 calc R U
H37C H 1.132066 0.138709 -0.084509 0.043 Uiso 1 1 calc R U
C38 C 0.9973(6) 0.2162(2) -0.1593(4) 0.0258(18) Uani 1 1 d . .
H38A H 1.026523 0.198975 -0.207989 0.039 Uiso 1 1 calc R U
H38B H 1.053433 0.241891 -0.130696 0.039 Uiso 1 1 calc R U
H38C H 0.918422 0.229892 -0.190932 0.039 Uiso 1 1 calc R U
C39 C 0.7744(6) 0.0941(2) 0.2791(5) 0.0182(17) Uani 1 1 d . .
C40 C 0.7103(7) 0.0534(2) 0.2439(5) 0.0264(19) Uani 1 1 d . .
H40 H 0.676292 0.050563 0.175270 0.032 Uiso 1 1 calc R U
C41 C 0.6926(7) 0.0168(2) 0.3015(5) 0.037(2) Uani 1 1 d . .
H41 H 0.648669 -0.010728 0.273049 0.045 Uiso 1 1 calc R U
C42 C 0.7394(8) 0.0202(3) 0.4016(5) 0.042(2) Uani 1 1 d . .
H42 H 0.730044 -0.005286 0.442968 0.051 Uiso 1 1 calc R U
C43 C 0.8005(7) 0.0615(2) 0.4409(5) 0.035(2) Uani 1 1 d . .
H43 H 0.830054 0.064174 0.509939 0.041 Uiso 1 1 calc R U
C44 C 0.8205(6) 0.0999(2) 0.3823(4) 0.0201(17) Uani 1 1 d . .
C45 C 0.8865(7) 0.1451(2) 0.4282(4) 0.0266(19) Uani 1 1 d . .
C46 C 0.8027(7) 0.1873(2) 0.3982(5) 0.033(2) Uani 1 1 d . .
H46A H 0.844952 0.216715 0.424752 0.050 Uiso 1 1 calc R U
H46B H 0.733425 0.183045 0.423680 0.050 Uiso 1 1 calc R U
H46C H 0.775611 0.189284 0.326688 0.050 Uiso 1 1 calc R U
C47 C 0.9991(6) 0.1524(2) 0.3960(5) 0.033(2) Uani 1 1 d . .
H47A H 0.977770 0.154734 0.324580 0.050 Uiso 1 1 calc R U
H47B H 1.053279 0.125271 0.417760 0.050 Uiso 1 1 calc R U
H47C H 1.039063 0.181904 0.424961 0.050 Uiso 1 1 calc R U
C48 C 0.9260(7) 0.1434(2) 0.5416(4) 0.044(2) Uani 1 1 d . .
H48A H 0.982148 0.116895 0.563567 0.066 Uiso 1 1 calc R U
H48B H 0.855648 0.138686 0.565469 0.066 Uiso 1 1 calc R U
H48C H 0.965294 0.173532 0.567269 0.066 Uiso 1 1 calc R U
N11S N 0.4399(8) -0.0391(3) 0.3843(6) 0.087(3) Uani 1 1 d . .
C12S C 0.4466(9) 0.0010(4) 0.3822(6) 0.059(3) Uani 1 1 d . .
C13S C 0.4516(9) 0.0537(3) 0.3796(6) 0.071(3) Uani 1 1 d . .
H13A H 0.426977 0.064646 0.311567 0.106 Uiso 1 1 calc R U
H13B H 0.533662 0.064390 0.410961 0.106 Uiso 1 1 calc R U
H13C H 0.397600 0.067076 0.414680 0.106 Uiso 1 1 calc R U

loop_
_atom_site_aniso_label
_atom_site_aniso_U_11
_atom_site_aniso_U_22
_atom_site_aniso_U_33
_atom_site_aniso_U_23
_atom_site_aniso_U_13
_atom_site_aniso_U_12
Mo1 0.0189(4) 0.0149(3) 0.0103(3) -0.0001(3) -0.0007(2) -0.0011(3)
Cu1 0.0258(6) 0.0227(5) 0.0220(5) -0.0035(4) 0.0022(5) -0.0063(4)
S1 0.0222(12) 0.0146(10) 0.0184(9) -0.0002(8) 0.0020(9) -0.0038(8)
O1 0.027(3) 0.027(3) 0.013(2) -0.004(2) -0.002(2) 0.004(2)
N1 0.018(4) 0.027(4) 0.024(3) 0.001(3) 0.011(3) -0.001(3)
C1 0.042(6) 0.030(5) 0.017(4) -0.003(3) 0.008(4) -0.008(4)
B1 0.035(6) 0.007(4) 0.027(5) -0.007(4) -0.001(5) 0.003(4)
O2 0.027(3) 0.015(3) 0.011(2) 0.006(2) 0.006(2) -0.003(2)
N2 0.031(4) 0.016(3) 0.018(3) -0.003(3) 0.000(3) -0.003(3)
C2 0.022(5) 0.033(5) 0.014(4) -0.006(3) -0.006(4) -0.007(3)
N3 0.019(4) 0.034(4) 0.027(4) -0.005(3) 0.002(3) -0.002(3)
C3 0.026(5) 0.029(5) 0.032(4) 0.000(4) 0.016(4) -0.003(4)
C4 0.059(7) 0.025(5) 0.018(4) 0.002(3) 0.019(4) 0.004(4)
C5 0.057(6) 0.016(4) 0.030(4) 0.000(4) 0.018(4) -0.003(4)
C6 0.042(6) 0.030(4) 0.026(4) -0.004(4) 0.011(4) 0.001(4)
C7 0.033(6) 0.034(5) 0.026(4) 0.003(4) 0.005(4) 0.005(4)
C8 0.042(6) 0.029(5) 0.026(4) 0.005(4) -0.007(4) -0.013(4)
C9 0.064(7) 0.037(5) 0.020(4) -0.005(4) 0.002(5) 0.009(5)
N11 0.031(4) 0.004(3) 0.013(3) -0.004(2) -0.001(3) 0.001(3)
N12 0.025(4) 0.014(3) 0.021(3) -0.002(3) 0.001(3) -0.002(3)
C13 0.029(5) 0.013(4) 0.033(5) 0.004(3) -0.006(4) -0.009(4)
C14 0.031(5) 0.027(5) 0.035(5) 0.002(4) 0.008(4) -0.004(4)
C15 0.020(5) 0.027(5) 0.014(3) 0.004(3) 0.000(3) -0.003(4)
C16 0.021(5) 0.028(5) 0.027(4) 0.001(4) 0.011(4) 0.002(3)
C17 0.031(5) 0.036(5) 0.025(4) 0.007(4) 0.007(4) 0.011(4)
C18 0.058(7) 0.046(6) 0.037(5) 0.013(4) 0.026(5) 0.015(4)
N21 0.011(4) 0.021(3) 0.016(3) -0.005(3) -0.005(3) -0.004(3)
N22 0.028(4) 0.011(3) 0.016(3) 0.004(3) 0.002(3) 0.002(3)
C23 0.038(5) 0.009(4) 0.022(4) 0.003(3) 0.001(4) 0.001(3)
C24 0.041(6) 0.014(4) 0.033(4) -0.001(4) 0.005(4) 0.009(4)
C25 0.033(5) 0.026(4) 0.017(4) -0.012(3) 0.000(4) -0.006(4)
C26 0.037(6) 0.027(5) 0.023(4) 0.000(4) -0.002(4) 0.013(4)
C27 0.077(8) 0.045(6) 0.025(4) 0.003(4) 0.012(5) 0.024(5)
C28 0.031(6) 0.045(6) 0.039(5) -0.004(4) -0.011(5) 0.020(4)
N31 0.024(4) 0.016(3) 0.015(3) -0.004(3) 0.002(3) -0.002(3)
N32 0.037(4) 0.015(3) 0.010(3) -0.001(3) 0.001(3) 0.000(3)
C33 0.037(5) 0.025(4) 0.007(3) 0.001(3) 0.004(4) 0.006(4)
C34 0.032(5) 0.014(4) 0.020(4) -0.001(3) 0.010(4) 0.006(3)
C35 0.013(4) 0.021(4) 0.016(3) 0.008(3) 0.002(3) 0.008(3)
C36 0.026(5) 0.024(4) 0.012(4) 0.002(3) 0.008(4) 0.002(4)
C37 0.022(5) 0.036(5) 0.025(4) 0.003(4) 0.002(4) -0.001(4)
C38 0.032(5) 0.015(4) 0.034(4) 0.000(3) 0.015(4) 0.001(3)
C39 0.020(5) 0.015(4) 0.015(4) 0.001(3) -0.003(3) 0.003(3)
C40 0.033(5) 0.033(5) 0.009(4) 0.000(3) -0.001(4) -0.005(4)
C41 0.052(6) 0.023(5) 0.027(4) 0.007(4) -0.005(4) -0.016(4)
C42 0.064(7) 0.033(5) 0.029(5) 0.018(4) 0.011(5) -0.005(5)
C43 0.049(6) 0.031(5) 0.020(4) 0.011(4) 0.004(4) 0.000(4)
C44 0.025(5) 0.020(4) 0.014(4) 0.004(3) 0.005(3) 0.002(3)
C45 0.041(6) 0.031(5) 0.006(3) 0.006(3) 0.004(4) 0.000(4)
C46 0.048(6) 0.026(5) 0.024(4) -0.008(4) 0.008(4) 0.006(4)
C47 0.030(5) 0.037(5) 0.026(4) -0.010(4) -0.001(4) -0.013(4)
C48 0.070(7) 0.039(5) 0.019(4) 0.001(4) 0.004(4) -0.003(5)
N11S 0.109(9) 0.040(5) 0.080(6) 0.005(5) -0.027(6) -0.021(5)
C12S 0.060(8) 0.048(6) 0.049(6) 0.009(6) -0.020(5) 0.000(6)
C13S 0.091(9) 0.049(7) 0.063(7) -0.005(5) 0.005(7) 0.008(6)

loop_
_atom_type_symbol
_atom_type_description
_atom_type_scat_dispersion_real
_atom_type_scat_dispersion_imag
_atom_type_scat_source
C C 0.0033 0.0016 'International Tables Vol C Tables 4.2.6.8 and 6.1.1.4'
H H 0.0000 0.0000 'International Tables Vol C Tables 4.2.6.8 and 6.1.1.4'
B B 0.0013 0.0007 'International Tables Vol C Tables 4.2.6.8 and 6.1.1.4'
N N 0.0061 0.0033 'International Tables Vol C Tables 4.2.6.8 and 6.1.1.4'
O O 0.0106 0.0060 'International Tables Vol C Tables 4.2.6.8 and 6.1.1.4'
S S 0.1246 0.1234 'International Tables Vol C Tables 4.2.6.8 and 6.1.1.4'
Mo Mo -1.6832 0.6857 'International Tables Vol C Tables 4.2.6.8 and 6.1.1.4'
Cu Cu 0.3201 1.2651 'International Tables Vol C Tables 4.2.6.8 and 6.1.1.4'

loop_
_geom_angle_atom_site_label_1
_geom_angle_atom_site_label_2
_geom_angle_atom_site_label_3
_geom_angle
O1 Mo1 O2 102.02(18)
O1 Mo1 N31 91.1(2)
O2 Mo1 N31 164.19(19)
O1 Mo1 N21 88.4(2)
O2 Mo1 N21 90.36(18)
N31 Mo1 N21 81.16(19)
O1 Mo1 S1 105.19(16)
O2 Mo1 S1 94.47(13)
N31 Mo1 S1 90.46(14)
N21 Mo1 S1 164.25(14)
O1 Mo1 N11 167.2(2)
O2 Mo1 N11 82.76(18)
N31 Mo1 N11 82.61(19)
N21 Mo1 N11 79.68(18)
S1 Mo1 N11 86.06(12)
S1 Cu1 N2 138.58(16)
S1 Cu1 N1 131.39(17)
N2 Cu1 N1 83.4(2)
S1 Cu1 N3 119.65(16)
N2 Cu1 N3 82.5(2)
N1 Cu1 N3 80.9(2)
Cu1 S1 Mo1 115.87(9)
C6 N1 C7 110.1(5)
C6 N1 C1 112.6(5)
C7 N1 C1 110.8(5)
C6 N1 Cu1 111.3(4)
C7 N1 Cu1 111.1(4)
C1 N1 Cu1 100.6(4)
N1 C1 C2 111.1(5)
N1 C1 H1A 109.4
C2 C1 H1A 109.4
N1 C1 H1B 109.4
C2 C1 H1B 109.4
H1A C1 H1B 108.0
N12 B1 N22 110.1(6)
N12 B1 N32 109.7(6)
N22 B1 N32 107.1(6)
N12 B1 H1 109.9
N22 B1 H1 109.9
N32 B1 H1 109.9
C39 O2 Mo1 135.9(4)
C8 N2 C2 112.3(5)
C8 N2 C3 109.1(6)
C2 N2 C3 111.3(5)
C8 N2 Cu1 112.1(4)
C2 N2 Cu1 108.6(4)
C3 N2 Cu1 103.1(4)
N2 C2 C1 111.3(6)
N2 C2 H2A 109.4
C1 C2 H2A 109.4
N2 C2 H2B 109.4
C1 C2 H2B 109.4
H2A C2 H2B 108.0
C5 N3 C4 112.7(6)
C5 N3 C9 111.0(6)
C4 N3 C9 112.1(6)
C5 N3 Cu1 103.2(4)
C4 N3 Cu1 108.1(4)
C9 N3 Cu1 109.3(4)
N2 C3 C4 112.4(6)
N2 C3 H3A 109.1
C4 C3 H3A 109.1
N2 C3 H3B 109.1
C4 C3 H3B 109.1
H3A C3 H3B 107.8
N3 C4 C3 111.7(6)
N3 C4 H4A 109.3
C3 C4 H4A 109.3
N3 C4 H4B 109.3
C3 C4 H4B 109.3
H4A C4 H4B 107.9
N3 C5 C6 111.7(6)
N3 C5 H5A 109.3
C6 C5 H5A 109.3
N3 C5 H5B 109.3
C6 C5 H5B 109.3
H5A C5 H5B 107.9
N1 C6 C5 110.0(6)
N1 C6 H6A 109.7
C5 C6 H6A 109.7
N1 C6 H6B 109.7
C5 C6 H6B 109.7
H6A C6 H6B 108.2
N1 C7 H7A 109.5
N1 C7 H7B 109.5
H7A C7 H7B 109.5
N1 C7 H7C 109.5
H7A C7 H7C 109.5
H7B C7 H7C 109.5
N2 C8 H8A 109.5
N2 C8 H8B 109.5
H8A C8 H8B 109.5
N2 C8 H8C 109.5
H8A C8 H8C 109.5
H8B C8 H8C 109.5
N3 C9 H9A 109.5
N3 C9 H9B 109.5
H9A C9 H9B 109.5
N3 C9 H9C 109.5
H9A C9 H9C 109.5
H9B C9 H9C 109.5
C15 N11 N12 106.5(6)
C15 N11 Mo1 133.5(4)
N12 N11 Mo1 119.7(4)
C13 N12 N11 110.0(6)
C13 N12 B1 130.2(6)
N11 N12 B1 119.7(6)
N12 C13 C14 107.7(6)
N12 C13 H13 126.2
C14 C13 H13 126.2
C13 C14 C15 105.7(7)
C13 C14 H14 127.1
C15 C14 H14 127.1
N11 C15 C14 110.0(6)
N11 C15 C16 123.9(6)
C14 C15 C16 126.1(7)
C17 C16 C15 111.8(6)
C17 C16 C18 111.3(6)
C15 C16 C18 111.2(6)
C17 C16 H16 107.4
C15 C16 H16 107.4
C18 C16 H16 107.4
C16 C17 H17A 109.5
C16 C17 H17B 109.5
H17A C17 H17B 109.5
C16 C17 H17C 109.5
H17A C17 H17C 109.5
H17B C17 H17C 109.5
C16 C18 H18A 109.5
C16 C18 H18B 109.5
H18A C18 H18B 109.5
C16 C18 H18C 109.5
H18A C18 H18C 109.5
H18B C18 H18C 109.5
C25 N21 N22 106.0(5)
C25 N21 Mo1 131.2(4)
N22 N21 Mo1 121.1(4)
C23 N22 N21 110.0(5)
C23 N22 B1 129.7(6)
N21 N22 B1 120.1(5)
N22 C23 C24 109.0(6)
N22 C23 H23 125.5
C24 C23 H23 125.5
C23 C24 C25 105.3(6)
C23 C24 H24 127.4
C25 C24 H24 127.4
N21 C25 C24 109.8(6)
N21 C25 C26 121.6(6)
C24 C25 C26 128.6(7)
C25 C26 C28 112.6(6)
C25 C26 C27 110.4(6)
C28 C26 C27 111.4(6)
C25 C26 H26 107.4
C28 C26 H26 107.4
C27 C26 H26 107.4
C26 C27 H27A 109.5
C26 C27 H27B 109.5
H27A C27 H27B 109.5
C26 C27 H27C 109.5
H27A C27 H27C 109.5
H27B C27 H27C 109.5
C26 C28 H28A 109.5
C26 C28 H28B 109.5
H28A C28 H28B 109.5
C26 C28 H28C 109.5
H28A C28 H28C 109.5
H28B C28 H28C 109.5
C35 N31 N32 107.0(5)
C35 N31 Mo1 133.2(4)
N32 N31 Mo1 119.7(4)
C33 N32 N31 109.3(6)
C33 N32 B1 126.9(6)
N31 N32 B1 122.7(5)
N32 C33 C34 108.6(6)
N32 C33 H33 125.7
C34 C33 H33 125.7
C33 C34 C35 106.4(6)
C33 C34 H34 126.8
C35 C34 H34 126.8
N31 C35 C34 108.7(6)
N31 C35 C36 122.5(6)
C34 C35 C36 128.7(6)
C35 C36 C38 111.4(5)
C35 C36 C37 109.5(5)
C38 C36 C37 108.7(6)
C35 C36 H36 109.1
C38 C36 H36 109.1
C37 C36 H36 109.1
C36 C37 H37A 109.5
C36 C37 H37B 109.5
H37A C37 H37B 109.5
C36 C37 H37C 109.5
H37A C37 H37C 109.5
H37B C37 H37C 109.5
C36 C38 H38A 109.5
C36 C38 H38B 109.5
H38A C38 H38B 109.5
C36 C38 H38C 109.5
H38A C38 H38C 109.5
H38B C38 H38C 109.5
O2 C39 C40 123.1(6)
O2 C39 C44 118.4(6)
C40 C39 C44 118.5(6)
C41 C40 C39 124.1(6)
C41 C40 H40 117.9
C39 C40 H40 117.9
C40 C41 C42 119.2(7)
C40 C41 H41 120.4
C42 C41 H41 120.4
C41 C42 C43 118.8(7)
C41 C42 H42 120.6
C43 C42 H42 120.6
C42 C43 C44 122.9(7)
C42 C43 H43 118.5
C44 C43 H43 118.5
C43 C44 C39 116.4(6)
C43 C44 C45 121.4(6)
C39 C44 C45 122.2(6)
C46 C45 C47 110.6(6)
C46 C45 C44 108.5(6)
C47 C45 C44 110.8(6)
C46 C45 C48 107.3(6)
C47 C45 C48 106.8(6)
C44 C45 C48 112.7(6)
C45 C46 H46A 109.5
C45 C46 H46B 109.5
H46A C46 H46B 109.5
C45 C46 H46C 109.5
H46A C46 H46C 109.5
H46B C46 H46C 109.5
C45 C47 H47A 109.5
C45 C47 H47B 109.5
H47A C47 H47B 109.5
C45 C47 H47C 109.5
H47A C47 H47C 109.5
H47B C47 H47C 109.5
C45 C48 H48A 109.5
C45 C48 H48B 109.5
H48A C48 H48B 109.5
C45 C48 H48C 109.5
H48A C48 H48C 109.5
H48B C48 H48C 109.5
N11S C12S C13S 178.2(12)
C12S C13S H13A 109.5
C12S C13S H13B 109.5
H13A C13S H13B 109.5
C12S C13S H13C 109.5
H13A C13S H13C 109.5
H13B C13S H13C 109.5

loop_
_geom_bond_atom_site_label_1
_geom_bond_atom_site_label_2
_geom_bond_distance
Mo1 O1 1.673(4)
Mo1 O2 1.999(4)
Mo1 N31 2.214(5)
Mo1 N21 2.257(5)
Mo1 S1 2.3004(18)
Mo1 N11 2.356(6)
Cu1 S1 2.1260(19)
Cu1 N2 2.131(6)
Cu1 N1 2.158(5)
Cu1 N3 2.212(6)
N1 C6 1.475(8)
N1 C7 1.476(8)
N1 C1 1.485(8)
C1 C2 1.523(9)
C1 H1A 0.9900
C1 H1B 0.9900
B1 N12 1.533(10)
B1 N22 1.541(9)
B1 N32 1.550(9)
B1 H1 1.0000
O2 C39 1.338(7)
N2 C8 1.466(8)
N2 C2 1.481(7)
N2 C3 1.492(8)
C2 H2A 0.9900
C2 H2B 0.9900
N3 C5 1.454(8)
N3 C4 1.471(9)
N3 C9 1.477(7)
C3 C4 1.517(8)
C3 H3A 0.9900
C3 H3B 0.9900
C4 H4A 0.9900
C4 H4B 0.9900
C5 C6 1.547(8)
C5 H5A 0.9900
C5 H5B 0.9900
C6 H6A 0.9900
C6 H6B 0.9900
C7 H7A 0.9800
C7 H7B 0.9800
C7 H7C 0.9800
C8 H8A 0.9800
C8 H8B 0.9800
C8 H8C 0.9800
C9 H9A 0.9800
C9 H9B 0.9800
C9 H9C 0.9800
N11 C15 1.337(8)
N11 N12 1.364(6)
N12 C13 1.345(8)
C13 C14 1.379(10)
C13 H13 0.9500
C14 C15 1.387(9)
C14 H14 0.9500
C15 C16 1.518(8)
C16 C17 1.508(8)
C16 C18 1.534(8)
C16 H16 1.0000
C17 H17A 0.9800
C17 H17B 0.9800
C17 H17C 0.9800
C18 H18A 0.9800
C18 H18B 0.9800
C18 H18C 0.9800
N21 C25 1.352(8)
N21 N22 1.372(6)
N22 C23 1.334(7)
C23 C24 1.370(9)
C23 H23 0.9500
C24 C25 1.397(8)
C24 H24 0.9500
C25 C26 1.499(9)
C26 C28 1.502(10)
C26 C27 1.563(9)
C26 H26 1.0000
C27 H27A 0.9800
C27 H27B 0.9800
C27 H27C 0.9800
C28 H28A 0.9800
C28 H28B 0.9800
C28 H28C 0.9800
N31 C35 1.357(8)
N31 N32 1.369(6)
N32 C33 1.350(7)
C33 C34 1.364(9)
C33 H33 0.9500
C34 C35 1.397(8)
C34 H34 0.9500
C35 C36 1.464(8)
C36 C38 1.542(8)
C36 C37 1.546(8)
C36 H36 1.0000
C37 H37A 0.9800
C37 H37B 0.9800
C37 H37C 0.9800
C38 H38A 0.9800
C38 H38B 0.9800
C38 H38C 0.9800
C39 C40 1.379(8)
C39 C44 1.427(8)
C40 C41 1.363(8)
C40 H40 0.9500
C41 C42 1.380(9)
C41 H41 0.9500
C42 C43 1.391(9)
C42 H42 0.9500
C43 C44 1.419(8)
C43 H43 0.9500
C44 C45 1.530(9)
C45 C46 1.513(9)
C45 C47 1.518(9)
C45 C48 1.551(8)
C46 H46A 0.9800
C46 H46B 0.9800
C46 H46C 0.9800
C47 H47A 0.9800
C47 H47B 0.9800
C47 H47C 0.9800
C48 H48A 0.9800
C48 H48B 0.9800
C48 H48C 0.9800
N11S C12S 1.127(10)
C12S C13S 1.477(10)
C13S H13A 0.9800
C13S H13B 0.9800
C13S H13C 0.9800

loop_
_geom_torsion_atom_site_label_1
_geom_torsion_atom_site_label_2
_geom_torsion_atom_site_label_3
_geom_torsion_atom_site_label_4
_geom_torsion
C6 N1 C1 C2 -66.3(7)
C7 N1 C1 C2 170.0(5)
Cu1 N1 C1 C2 52.4(6)
C8 N2 C2 C1 -105.1(7)
C3 N2 C2 C1 132.2(6)
Cu1 N2 C2 C1 19.4(6)
N1 C1 C2 N2 -51.0(7)
C8 N2 C3 C4 169.6(6)
C2 N2 C3 C4 -65.9(8)
Cu1 N2 C3 C4 50.3(6)
C5 N3 C4 C3 133.1(6)
C9 N3 C4 C3 -100.8(7)
Cu1 N3 C4 C3 19.7(7)
N2 C3 C4 N3 -48.9(8)
C4 N3 C5 C6 -66.1(8)
C9 N3 C5 C6 167.2(6)
Cu1 N3 C5 C6 50.2(7)
C7 N1 C6 C5 -102.9(7)
C1 N1 C6 C5 133.0(6)
Cu1 N1 C6 C5 20.8(7)
N3 C5 C6 N1 -49.9(8)
C15 N11 N12 C13 -0.3(7)
Mo1 N11 N12 C13 174.6(4)
C15 N11 N12 B1 -178.4(6)
Mo1 N11 N12 B1 -3.5(7)
N22 B1 N12 C13 -115.3(7)
N32 B1 N12 C13 127.0(7)
N22 B1 N12 N11 62.4(8)
N32 B1 N12 N11 -55.3(7)
N11 N12 C13 C14 -0.7(7)
B1 N12 C13 C14 177.2(6)
N12 C13 C14 C15 1.3(8)
N12 N11 C15 C14 1.2(7)
Mo1 N11 C15 C14 -172.7(4)
N12 N11 C15 C16 179.8(5)
Mo1 N11 C15 C16 6.0(10)
C13 C14 C15 N11 -1.6(8)
C13 C14 C15 C16 179.8(6)
N11 C15 C16 C17 108.4(7)
C14 C15 C16 C17 -73.2(9)
N11 C15 C16 C18 -126.6(7)
C14 C15 C16 C18 51.9(9)
C25 N21 N22 C23 0.5(7)
Mo1 N21 N22 C23 167.3(4)
C25 N21 N22 B1 -174.2(6)
Mo1 N21 N22 B1 -7.4(8)
N12 B1 N22 C23 129.3(7)
N32 B1 N22 C23 -111.4(8)
N12 B1 N22 N21 -57.2(8)
N32 B1 N22 N21 62.1(8)
N21 N22 C23 C24 -0.3(8)
B1 N22 C23 C24 173.8(7)
N22 C23 C24 C25 -0.1(8)
N22 N21 C25 C24 -0.6(8)
Mo1 N21 C25 C24 -165.5(5)
N22 N21 C25 C26 179.0(6)
Mo1 N21 C25 C26 14.1(10)
C23 C24 C25 N21 0.4(9)
C23 C24 C25 C26 -179.1(7)
N21 C25 C26 C28 -101.7(8)
C24 C25 C26 C28 77.7(9)
N21 C25 C26 C27 133.1(7)
C24 C25 C26 C27 -47.4(11)
C35 N31 N32 C33 0.0(7)
Mo1 N31 N32 C33 -176.6(4)
C35 N31 N32 B1 168.4(6)
Mo1 N31 N32 B1 -8.2(8)
N12 B1 N32 C33 -128.2(7)
N22 B1 N32 C33 112.3(7)
N12 B1 N32 N31 65.5(8)
N22 B1 N32 N31 -54.0(8)
N31 N32 C33 C34 -0.5(8)
B1 N32 C33 C34 -168.3(6)
N32 C33 C34 C35 0.9(8)
N32 N31 C35 C34 0.6(7)
Mo1 N31 C35 C34 176.5(4)
N32 N31 C35 C36 -176.2(6)
Mo1 N31 C35 C36 -0.3(10)
C33 C34 C35 N31 -0.9(8)
C33 C34 C35 C36 175.6(7)
N31 C35 C36 C38 -150.2(6)
C34 C35 C36 C38 33.7(10)
N31 C35 C36 C37 89.5(8)
C34 C35 C36 C37 -86.6(8)
Mo1 O2 C39 C40 -40.9(10)
Mo1 O2 C39 C44 140.7(5)
O2 C39 C40 C41 178.4(7)
C44 C39 C40 C41 -3.2(12)
C39 C40 C41 C42 1.0(13)
C40 C41 C42 C43 1.7(13)
C41 C42 C43 C44 -2.2(13)
C42 C43 C44 C39 0.0(12)
C42 C43 C44 C45 179.1(7)
O2 C39 C44 C43 -178.9(6)
C40 C39 C44 C43 2.6(10)
O2 C39 C44 C45 2.0(10)
C40 C39 C44 C45 -176.5(7)
C43 C44 C45 C46 -118.9(7)
C39 C44 C45 C46 60.2(9)
C43 C44 C45 C47 119.4(7)
C39 C44 C45 C47 -61.5(9)
C43 C44 C45 C48 -0.2(10)
C39 C44 C45 C48 178.9(7)
